data_4349600
loop_
_publ_author_name
'Donsbach, C.'
'Dehnen, S.'

_publ_section_title
;
 Syntheses and properties of selenido mercurates with
 [HgSe2]2&#x2212;anions in diverse chemical environments
;
_journal_issue 2
_journal_name_full 'Inorganic Chemistry Frontiers'
_journal_page_first 336
_journal_paper_doi 10.1039/C6QI00481D
_journal_volume 4
_journal_year 2017
_chemical_formula_moiety '0.5(Cs4 Hg2 Se4)'
_chemical_formula_sum 'Cs2 Hg Se2'
_chemical_formula_weight 624.33
_space_group_crystal_system orthorhombic
_space_group_IT_number 55
_space_group_name_Hall '-P 2 2ab'
_space_group_name_H-M_alt 'P b a m'
_atom_sites_solution_primary dual
_audit_creation_date 2016-10-06
_audit_creation_method
;
Olex2 1.2
(compiled 2016.09.09 svn.r3337 for OlexSys, GUI svn.r5227)
;
_audit_update_record
;
2016-11-02 deposited with the CCDC.
2016-12-07 downloaded from the CCDC.
;
_cell_angle_alpha 90
_cell_angle_beta 90
_cell_angle_gamma 90
_cell_formula_units_Z 2
_cell_length_a 8.1849(7)
_cell_length_b 10.3302(6)
_cell_length_c 4.7112(3)
_cell_measurement_reflns_used 4952
_cell_measurement_temperature 100
_cell_measurement_theta_max 32.07
_cell_measurement_theta_min 3.175
_cell_volume 398.34(5)
_computing_molecular_graphics 'Olex2 (Dolomanov et al., 2009)'
_computing_publication_material 'Olex2 (Dolomanov et al., 2009)'
_computing_structure_refinement 'ShelXL (Sheldrick, 2015)'
_computing_structure_solution 'ShelXT (Sheldrick, 2015)'
_diffrn_ambient_temperature 100
_diffrn_measured_fraction_theta_full 0.995
_diffrn_measured_fraction_theta_max 0.995
_diffrn_measurement_device_type 'STOE IPDS-2T'
_diffrn_measurement_method '\w scans'
_diffrn_radiation_type MoK\a
_diffrn_radiation_wavelength 0.71073
_diffrn_reflns_av_R_equivalents 0.0521
_diffrn_reflns_av_unetI/netI 0.0316
_diffrn_reflns_Laue_measured_fraction_full 0.995
_diffrn_reflns_Laue_measured_fraction_max 0.995
_diffrn_reflns_limit_h_max 12
_diffrn_reflns_limit_h_min -12
_diffrn_reflns_limit_k_max 12
_diffrn_reflns_limit_k_min -15
_diffrn_reflns_limit_l_max 6
_diffrn_reflns_limit_l_min -6
_diffrn_reflns_number 3653
_diffrn_reflns_point_group_measured_fraction_full 0.995
_diffrn_reflns_point_group_measured_fraction_max 0.995
_diffrn_reflns_theta_full 25.242
_diffrn_reflns_theta_max 31.771
_diffrn_reflns_theta_min 3.175
_diffrn_standards_number 0
_exptl_absorpt_coefficient_mu 37.345
_exptl_absorpt_correction_T_max 0.5636
_exptl_absorpt_correction_T_min 0.0210
_exptl_absorpt_correction_type numerical
_exptl_absorpt_process_details 'STOE X-Area'
_exptl_crystal_colour yellow
_exptl_crystal_colour_primary yellow
_exptl_crystal_density_diffrn 5.205
_exptl_crystal_description needle
_exptl_crystal_F_000 516
_exptl_crystal_size_max 0.3
_exptl_crystal_size_mid 0.03
_exptl_crystal_size_min 0.02
_refine_diff_density_max 2.313
_refine_diff_density_min -3.267
_refine_diff_density_rms 0.445
_refine_ls_extinction_method none
_refine_ls_goodness_of_fit_ref 1.122
_refine_ls_hydrogen_treatment undef
_refine_ls_matrix_type full
_refine_ls_number_parameters 17
_refine_ls_number_reflns 743
_refine_ls_number_restraints 0
_refine_ls_restrained_S_all 1.122
_refine_ls_R_factor_all 0.0334
_refine_ls_R_factor_gt 0.0296
_refine_ls_shift/su_max 0.001
_refine_ls_shift/su_mean 0.000
_refine_ls_structure_factor_coef Fsqd
_refine_ls_weighting_details 'w=1/[\s^2^(Fo^2^)+(0.0502P)^2^+0.6347P] where P=(Fo^2^+2Fc^2^)/3'
_refine_ls_weighting_scheme calc
_refine_ls_wR_factor_gt 0.0777
_refine_ls_wR_factor_ref 0.0800
_reflns_Friedel_coverage 0.000
_reflns_number_gt 685
_reflns_number_total 743
_reflns_threshold_expression 'I > 2\s(I)'
_cod_data_source_file c6qi00481d1.cif
_cod_data_source_block compound1
_cod_database_code 4349600
_shelx_space_group_comment
;
The symmetry employed for this shelxl refinement is uniquely defined
by the following loop, which should always be used as a source of
symmetry information in preference to the above space-group names.
They are only intended as comments.
;
_olex2_refinement_description
;
;
_shelx_shelxl_version_number 2014/7
_olex2_submission_special_instructions 'No special instructions were received'

loop_
_space_group_symop_operation_xyz
'x, y, z'
'-x, -y, z'
'-x+1/2, y+1/2, -z'
'x+1/2, -y+1/2, -z'
'-x, -y, -z'
'x, y, -z'
'x-1/2, -y-1/2, z'
'-x-1/2, y-1/2, z'

loop_
_atom_site_label
_atom_site_type_symbol
_atom_site_fract_x
_atom_site_fract_y
_atom_site_fract_z
_atom_site_U_iso_or_equiv
_atom_site_adp_type
_atom_site_occupancy
_atom_site_site_symmetry_order
_atom_site_calc_flag
_atom_site_refinement_flags_posn
_atom_site_refinement_flags_adp
_atom_site_refinement_flags_occupancy
Hg1 Hg 0.5000 0.5000 1.0000 0.01358(14) Uani 1 4 d S T P
Cs1 Cs 0.39222(6) 0.83311(4) 0.5000 0.01254(14) Uani 1 2 d S T P
Se1 Se 0.23025(10) 0.59445(8) 1.0000 0.01363(18) Uani 1 2 d S T P

loop_
_atom_site_aniso_label
_atom_site_aniso_U_11
_atom_site_aniso_U_22
_atom_site_aniso_U_33
_atom_site_aniso_U_23
_atom_site_aniso_U_13
_atom_site_aniso_U_12
Hg1 0.0136(2) 0.0140(2) 0.0132(2) 0.000 0.000 -0.00061(14)
Cs1 0.0150(2) 0.0106(2) 0.0121(2) 0.000 0.000 -0.00210(16)
Se1 0.0147(3) 0.0145(4) 0.0117(3) 0.000 0.000 -0.0025(3)

loop_
_atom_type_symbol
_atom_type_description
_atom_type_scat_dispersion_real
_atom_type_scat_dispersion_imag
_atom_type_scat_source
Cs Cs -0.3680 2.1192 'International Tables Vol C Tables 4.2.6.8 and 6.1.1.4'
Hg Hg -2.3894 9.2266 'International Tables Vol C Tables 4.2.6.8 and 6.1.1.4'
Se Se -0.0929 2.2259 'International Tables Vol C Tables 4.2.6.8 and 6.1.1.4'

loop_
_geom_angle_atom_site_label_1
_geom_angle_atom_site_label_2
_geom_angle_atom_site_label_3
_geom_angle
_geom_angle_site_symmetry_1
_geom_angle_site_symmetry_3
Cs1 Hg1 Cs1 180.0 5_666 1_556
Cs1 Hg1 Cs1 82.393(5) 1_556 3_547
Cs1 Hg1 Cs1 114.239(9) 3_546 7_675
Cs1 Hg1 Cs1 67.098(8) 5_666 5_667
Cs1 Hg1 Cs1 82.393(5) 5_666 7_675
Cs1 Hg1 Cs1 112.902(8) 1_556 5_667
Cs1 Hg1 Cs1 180.0 3_546 7_676
Cs1 Hg1 Cs1 112.903(8) 5_666 .
Cs1 Hg1 Cs1 65.761(9) 3_546 3_547
Cs1 Hg1 Cs1 67.097(8) 1_556 .
Cs1 Hg1 Cs1 117.883(6) 5_667 7_675
Cs1 Hg1 Cs1 180.0 5_667 .
Cs1 Hg1 Cs1 180.0 3_547 7_675
Cs1 Hg1 Cs1 62.117(6) 5_666 3_546
Cs1 Hg1 Cs1 97.607(5) 5_666 3_547
Cs1 Hg1 Cs1 117.883(6) 1_556 3_546
Cs1 Hg1 Cs1 62.117(6) 5_667 3_547
Cs1 Hg1 Cs1 97.607(5) 5_667 3_546
Cs1 Hg1 Cs1 114.239(9) 7_676 3_547
Cs1 Hg1 Cs1 82.393(5) . 3_546
Cs1 Hg1 Cs1 97.607(5) 1_556 7_675
Cs1 Hg1 Cs1 117.883(6) 5_666 7_676
Cs1 Hg1 Cs1 62.117(6) . 7_675
Cs1 Hg1 Cs1 62.117(6) 1_556 7_676
Cs1 Hg1 Cs1 65.761(9) 7_676 7_675
Cs1 Hg1 Cs1 82.393(5) 5_667 7_676
Cs1 Hg1 Cs1 97.607(5) . 7_676
Cs1 Hg1 Cs1 117.883(6) . 3_547
Se1 Hg1 Cs1 58.927(16) . 3_547
Se1 Hg1 Cs1 58.927(16) 5_667 7_675
Se1 Hg1 Cs1 58.962(16) . .
Se1 Hg1 Cs1 121.073(16) 5_667 3_547
Se1 Hg1 Cs1 121.073(16) . 7_676
Se1 Hg1 Cs1 58.927(16) . 3_546
Se1 Hg1 Cs1 121.039(16) 5_667 1_556
Se1 Hg1 Cs1 121.073(16) 5_667 3_546
Se1 Hg1 Cs1 58.961(16) 5_667 5_666
Se1 Hg1 Cs1 121.038(16) . 5_667
Se1 Hg1 Cs1 58.927(16) 5_667 7_676
Se1 Hg1 Cs1 58.961(16) 5_667 5_667
Se1 Hg1 Cs1 121.039(16) 5_667 .
Se1 Hg1 Cs1 121.038(16) . 5_666
Se1 Hg1 Cs1 121.073(16) . 7_675
Se1 Hg1 Cs1 58.962(16) . 1_556
Se1 Hg1 Se1 180.00(4) . 5_667
Hg1 Cs1 Hg1 100.013(6) 1_554 3_556
Hg1 Cs1 Hg1 100.013(6) . 3_557
Hg1 Cs1 Hg1 67.097(8) 1_554 .
Hg1 Cs1 Hg1 140.707(12) . 3_556
Hg1 Cs1 Hg1 140.707(12) 1_554 3_557
Hg1 Cs1 Hg1 65.761(9) 3_556 3_557
Hg1 Cs1 Cs1 59.789(11) 1_554 7_675
Hg1 Cs1 Cs1 146.717(5) 3_556 7_675
Hg1 Cs1 Cs1 146.717(5) 3_557 7_675
Hg1 Cs1 Cs1 59.789(10) . 7_675
Cs1 Cs1 Hg1 128.639(15) 5_676 .
Cs1 Cs1 Hg1 89.044(14) 5_676 3_556
Cs1 Cs1 Hg1 128.639(15) 5_676 1_554
Cs1 Cs1 Hg1 89.044(14) 5_676 3_557
Cs1 Cs1 Cs1 85.663(14) 5_676 7_675
Se1 Cs1 Hg1 69.518(14) 1_554 3_556
Se1 Cs1 Hg1 172.512(14) 3_556 .
Se1 Cs1 Hg1 144.719(17) 7_674 3_557
Se1 Cs1 Hg1 106.958(9) 3_556 1_554
Se1 Cs1 Hg1 69.519(15) . 3_557
Se1 Cs1 Hg1 83.499(14) . 1_554
Se1 Cs1 Hg1 81.725(13) 3_556 3_557
Se1 Cs1 Hg1 83.500(14) 1_554 .
Se1 Cs1 Hg1 172.512(15) 3_557 1_554
Se1 Cs1 Hg1 81.725(13) 3_557 3_556
Se1 Cs1 Hg1 97.291(12) 7_675 3_557
Se1 Cs1 Hg1 33.760(13) 3_556 3_556
Se1 Cs1 Hg1 33.760(13) 3_557 3_557
Se1 Cs1 Hg1 111.063(17) 7_675 1_554
Se1 Cs1 Hg1 106.958(9) 3_557 .
Se1 Cs1 Hg1 69.977(13) 7_675 .
Se1 Cs1 Hg1 34.425(14) 1_554 1_554
Se1 Cs1 Hg1 111.063(17) 7_674 .
Se1 Cs1 Hg1 110.438(18) 1_554 3_557
Se1 Cs1 Hg1 110.438(19) . 3_556
Se1 Cs1 Hg1 34.425(14) . .
Se1 Cs1 Hg1 144.719(17) 7_675 3_556
Se1 Cs1 Hg1 97.291(12) 7_674 3_556
Se1 Cs1 Hg1 69.977(13) 7_674 1_554
Se1 Cs1 Cs1 58.450(16) 3_556 5_676
Se1 Cs1 Cs1 139.905(10) 1_554 5_676
Se1 Cs1 Cs1 121.950(15) 3_557 7_675
Se1 Cs1 Cs1 58.716(15) 7_674 5_676
Se1 Cs1 Cs1 58.716(15) 7_675 5_676
Se1 Cs1 Cs1 94.21(2) 1_554 7_675
Se1 Cs1 Cs1 121.950(15) 3_556 7_675
Se1 Cs1 Cs1 94.21(2) . 7_675
Se1 Cs1 Cs1 139.905(9) . 5_676
Se1 Cs1 Cs1 52.436(12) 7_675 7_675
Se1 Cs1 Cs1 52.436(12) 7_674 7_675
Se1 Cs1 Cs1 58.450(16) 3_557 5_676
Se1 Cs1 Se1 144.59(2) 1_554 7_675
Se1 Cs1 Se1 89.066(7) . 3_557
Se1 Cs1 Se1 143.037(15) . 3_556
Se1 Cs1 Se1 69.67(2) 7_674 3_556
Se1 Cs1 Se1 80.161(19) 1_554 .
Se1 Cs1 Se1 78.565(18) 3_557 3_556
Se1 Cs1 Se1 143.037(15) 1_554 3_557
Se1 Cs1 Se1 89.848(13) . 7_675
Se1 Cs1 Se1 69.67(2) 7_675 3_557
Se1 Cs1 Se1 89.848(13) 1_554 7_674
Se1 Cs1 Se1 89.066(6) 1_554 3_556
Se1 Cs1 Se1 144.59(2) . 7_674
Se1 Cs1 Se1 78.83(2) 7_675 7_674
Se1 Cs1 Se1 117.166(14) 7_675 3_556
Se1 Cs1 Se1 117.166(14) 7_674 3_557
Hg1 Se1 Cs1 86.61(2) . 1_556
Hg1 Se1 Cs1 87.31(2) . 3_547
Hg1 Se1 Cs1 139.788(11) . 7_576
Hg1 Se1 Cs1 86.61(2) . .
Hg1 Se1 Cs1 139.788(11) . 7_575
Hg1 Se1 Cs1 87.31(2) . 3_546
Cs1 Se1 Cs1 80.162(19) 1_556 .
Cs1 Se1 Cs1 110.33(2) 7_576 3_546
Cs1 Se1 Cs1 110.33(2) 7_575 3_547
Cs1 Se1 Cs1 74.067(11) 1_556 7_576
Cs1 Se1 Cs1 100.309(6) 1_556 3_547
Cs1 Se1 Cs1 122.90(2) . 7_576
Cs1 Se1 Cs1 74.067(11) . 7_575
Cs1 Se1 Cs1 78.83(2) 7_575 7_576
Cs1 Se1 Cs1 122.90(2) 1_556 7_575
Cs1 Se1 Cs1 78.565(18) 3_546 3_547
Cs1 Se1 Cs1 173.87(3) . 3_547
Cs1 Se1 Cs1 173.87(3) 1_556 3_546
Cs1 Se1 Cs1 62.834(14) 7_576 3_547
Cs1 Se1 Cs1 100.309(6) . 3_546
Cs1 Se1 Cs1 62.834(14) 7_575 3_546

loop_
_geom_bond_atom_site_label_1
_geom_bond_atom_site_label_2
_geom_bond_distance
_geom_bond_site_symmetry_2
Hg1 Cs1 4.2624(4) 5_666
Hg1 Cs1 4.3390(5) 7_676
Hg1 Cs1 4.3390(5) 7_675
Hg1 Cs1 4.2624(4) 1_556
Hg1 Cs1 4.3390(5) 3_547
Hg1 Cs1 4.2624(4) 5_667
Hg1 Cs1 4.2624(4) .
Hg1 Cs1 4.3390(5) 3_546
Hg1 Se1 2.4139(9) 5_667
Hg1 Se1 2.4139(8) .
Cs1 Hg1 4.3390(5) 3_556
Cs1 Hg1 4.3390(5) 3_557
Cs1 Hg1 4.2624(4) 1_554
Cs1 Cs1 4.4381(5) 7_675
Cs1 Cs1 3.8732(9) 5_676
Cs1 Se1 3.7205(7) 3_556
Cs1 Se1 3.7205(7) 3_557
Cs1 Se1 3.7099(8) 7_675
Cs1 Se1 3.6585(7) 1_554
Cs1 Se1 3.6585(7) .
Cs1 Se1 3.7099(8) 7_674
Se1 Cs1 3.6585(7) 1_556
Se1 Cs1 3.7205(7) 3_547
Se1 Cs1 3.7205(7) 3_546
Se1 Cs1 3.7099(8) 7_575
Se1 Cs1 3.7099(8) 7_576
